data_7156287
loop_
_publ_author_name
'Wang, Qijun'
'Wang, Chang'
'Shi, Wangyu'
'Xiao, Yumei'
'Guo, Hongchao'

_publ_section_title
;
 Pd-Catalyzed diastereoselective [3 + 2] cycloaddition of
 vinylcyclopropanes with sulfamate-derived cyclic imines.
;
_journal_issue 26
_journal_name_full 'Organic &amp; biomolecular chemistry'
_journal_page_first 4881
_journal_page_last 4887
_journal_paper_doi 10.1039/c8ob01231h
_journal_volume 16
_journal_year 2018
_chemical_formula_moiety 'C14 H11 N3 O3 S'
_chemical_formula_sum 'C14 H11 N3 O3 S'
_chemical_formula_weight 301.32
_space_group_crystal_system monoclinic
_space_group_IT_number 14
_space_group_name_Hall '-P 2yn'
_space_group_name_H-M_alt 'P 1 21/n 1'
_symmetry_space_group_name_Hall '-P 2yn'
_symmetry_space_group_name_H-M 'P 1 21/n 1'
_atom_sites_solution_hydrogens geom
_atom_sites_solution_primary dual
_audit_creation_date 2018-03-14
_audit_creation_method
;
Olex2 1.2
(compiled 2017.08.10 svn.r3458 for OlexSys, GUI svn.r5381)
;
_audit_update_record
;
2018-04-11 deposited with the CCDC.
2018-06-18 downloaded from the CCDC.
;
_cell_angle_alpha 90
_cell_angle_beta 101.028(5)
_cell_angle_gamma 90
_cell_formula_units_Z 4
_cell_length_a 10.471(4)
_cell_length_b 10.038(3)
_cell_length_c 13.551(5)
_cell_measurement_reflns_used 4478
_cell_measurement_temperature 173(2)
_cell_measurement_theta_max 27.4607
_cell_measurement_theta_min 1.9816
_cell_volume 1398.0(9)
_computing_cell_refinement 'CrystalClear (Rigaku Inc., 2007)'
_computing_data_collection 'CrystalClear (Rigaku Inc., 2007)'
_computing_data_reduction 'CrystalClear (Rigaku Inc., 2007)'
_computing_molecular_graphics 'Olex2 (Dolomanov et al., 2009)'
_computing_publication_material 'CIFTAB (Sheldrick, 2014)'
_computing_structure_refinement 'ShelXL (Sheldrick, 2015)'
_computing_structure_solution 'ShelXT (Sheldrick, 2015)'
_diffrn_ambient_temperature 173.15
_diffrn_measured_fraction_theta_full 0.995
_diffrn_measured_fraction_theta_max 0.993
_diffrn_measurement_device_type 'MM007-HF CCD(Saturn 724+)'
_diffrn_measurement_method '\w scans at fixed \c = 45\%'
_diffrn_radiation_monochromator Confocal
_diffrn_radiation_type MoK\a
_diffrn_radiation_wavelength 0.71073
_diffrn_reflns_av_R_equivalents 0.0486
_diffrn_reflns_av_unetI/netI 0.0406
_diffrn_reflns_Laue_measured_fraction_full 0.995
_diffrn_reflns_Laue_measured_fraction_max 0.993
_diffrn_reflns_limit_h_max 13
_diffrn_reflns_limit_h_min -13
_diffrn_reflns_limit_k_max 13
_diffrn_reflns_limit_k_min -12
_diffrn_reflns_limit_l_max 16
_diffrn_reflns_limit_l_min -17
_diffrn_reflns_number 10678
_diffrn_reflns_point_group_measured_fraction_full 0.995
_diffrn_reflns_point_group_measured_fraction_max 0.993
_diffrn_reflns_theta_full 25.242
_diffrn_reflns_theta_max 27.460
_diffrn_reflns_theta_min 2.542
_diffrn_source 'Rotating Anode'
_exptl_absorpt_coefficient_mu 0.245
_exptl_absorpt_correction_T_max 1.00000
_exptl_absorpt_correction_T_min 0.79861
_exptl_absorpt_correction_type multi-scan
_exptl_absorpt_process_details 'CrystalClear (Rigaku Inc., 2007)'
_exptl_crystal_colour colorless
_exptl_crystal_density_diffrn 1.432
_exptl_crystal_description block
_exptl_crystal_F_000 624
_exptl_crystal_size_max 0.228
_exptl_crystal_size_mid 0.153
_exptl_crystal_size_min 0.092
_refine_diff_density_max 0.624
_refine_diff_density_min -0.366
_refine_diff_density_rms 0.053
_refine_ls_extinction_method none
_refine_ls_goodness_of_fit_ref 1.138
_refine_ls_hydrogen_treatment constr
_refine_ls_matrix_type full
_refine_ls_number_parameters 190
_refine_ls_number_reflns 3175
_refine_ls_number_restraints 0
_refine_ls_restrained_S_all 1.138
_refine_ls_R_factor_all 0.0595
_refine_ls_R_factor_gt 0.0545
_refine_ls_shift/su_max 0.001
_refine_ls_shift/su_mean 0.000
_refine_ls_structure_factor_coef Fsqd
_refine_ls_weighting_details 'w=1/[\s^2^(Fo^2^)+(0.0442P)^2^+0.9384P] where P=(Fo^2^+2Fc^2^)/3'
_refine_ls_weighting_scheme calc
_refine_ls_wR_factor_gt 0.1240
_refine_ls_wR_factor_ref 0.1274
_reflns_Friedel_coverage 0.000
_reflns_number_gt 2956
_reflns_number_total 3175
_reflns_threshold_expression 'I > 2\s(I)'
_cod_data_source_file c8ob01231h2.cif
_cod_data_source_block mx6876
_cod_depositor_comments 'Adding full bibliography for 7156287.cif.'
_cod_original_cell_volume 1398.0(8)
_cod_database_code 7156287
_shelx_shelxl_version_number 2016/6
_shelx_space_group_comment
;
The symmetry employed for this shelxl refinement is uniquely defined
by the following loop, which should always be used as a source of
symmetry information in preference to the above space-group names.
They are only intended as comments.
;
_shelx_estimated_absorpt_t_max 0.978
_shelx_estimated_absorpt_t_min 0.946
_olex2_refinement_description
;
1. Fixed Uiso
 At 1.2 times of:
  All C(H) groups, All C(H,H) groups
2.a Ternary CH refined with riding coordinates:
 C7(H7), C10(H10)
2.b Secondary CH2 refined with riding coordinates:
 C9(H9A,H9B)
2.c Aromatic/amide H refined with riding coordinates:
 C2(H2), C3(H3), C4(H4), C5(H5), C13(H13)
2.d X=CH2 refined with riding coordinates:
 C14(H14A,H14B)
;
_olex2_submission_special_instructions 'No special instructions were received'

loop_
_space_group_symop_operation_xyz
'x, y, z'
'-x+1/2, y+1/2, -z+1/2'
'-x, -y, -z'
'x-1/2, -y-1/2, z-1/2'

loop_
_atom_site_label
_atom_site_type_symbol
_atom_site_fract_x
_atom_site_fract_y
_atom_site_fract_z
_atom_site_U_iso_or_equiv
_atom_site_adp_type
_atom_site_occupancy
_atom_site_site_symmetry_order
_atom_site_calc_flag
_atom_site_refinement_flags_posn
S1 S 0.55199(5) 0.23424(5) 0.54903(4) 0.03052(16) Uani 1 1 d .
C1 C 0.6924(2) 0.2209(2) 0.41768(15) 0.0298(4) Uani 1 1 d .
N1 N 0.44966(16) 0.31833(18) 0.46731(12) 0.0274(4) Uani 1 1 d .
O1 O 0.62772(15) 0.14545(14) 0.48163(11) 0.0338(4) Uani 1 1 d .
O2 O 0.64372(15) 0.32464(16) 0.60441(11) 0.0383(4) Uani 1 1 d .
N2 N 0.43889(19) 0.0896(2) 0.23122(15) 0.0384(4) Uani 1 1 d .
C2 C 0.8137(2) 0.1783(3) 0.40540(18) 0.0426(6) Uani 1 1 d .
H2 H 0.852601 0.101482 0.439540 0.051 Uiso 1 1 calc R
N3 N 0.3809(2) 0.4975(2) 0.14103(15) 0.0485(6) Uani 1 1 d .
C3 C 0.8770(2) 0.2499(3) 0.3423(2) 0.0498(7) Uani 1 1 d .
H3 H 0.959684 0.221053 0.331643 0.060 Uiso 1 1 calc R
O3 O 0.48323(18) 0.14416(18) 0.59974(12) 0.0473(4) Uani 1 1 d .
C4 C 0.8212(2) 0.3636(3) 0.29444(19) 0.0461(6) Uani 1 1 d .
H4 H 0.865659 0.412600 0.251436 0.055 Uiso 1 1 calc R
C5 C 0.7005(2) 0.4055(2) 0.30941(16) 0.0344(5) Uani 1 1 d .
H5 H 0.663279 0.484540 0.277612 0.041 Uiso 1 1 calc R
C6 C 0.63305(19) 0.3333(2) 0.37051(14) 0.0256(4) Uani 1 1 d .
C7 C 0.49792(18) 0.37511(19) 0.38043(13) 0.0236(4) Uani 1 1 d .
H7 H 0.495663 0.474473 0.385100 0.028 Uiso 1 1 calc R
C8 C 0.38990(19) 0.3294(2) 0.28906(14) 0.0252(4) Uani 1 1 d .
C9 C 0.26655(19) 0.3313(2) 0.33521(15) 0.0305(4) Uani 1 1 d .
H9A H 0.233904 0.423435 0.338771 0.037 Uiso 1 1 calc R
H9B H 0.197023 0.276239 0.295094 0.037 Uiso 1 1 calc R
C10 C 0.31024(19) 0.2730(2) 0.44063(15) 0.0300(4) Uani 1 1 d .
H10 H 0.304898 0.173568 0.438897 0.036 Uiso 1 1 calc R
C11 C 0.41740(19) 0.1940(2) 0.25584(14) 0.0262(4) Uani 1 1 d .
C12 C 0.3835(2) 0.4225(2) 0.20444(15) 0.0326(5) Uani 1 1 d .
C13 C 0.2306(2) 0.3292(3) 0.51189(17) 0.0469(6) Uani 1 1 d .
H13 H 0.232767 0.422958 0.521520 0.056 Uiso 1 1 calc R
C14 C 0.1600(3) 0.2613(4) 0.5607(2) 0.0700(10) Uani 1 1 d .
H14A H 0.155081 0.167222 0.553236 0.084 Uiso 1 1 calc R
H14B H 0.112527 0.304907 0.604398 0.084 Uiso 1 1 calc R

loop_
_atom_site_aniso_label
_atom_site_aniso_U_11
_atom_site_aniso_U_22
_atom_site_aniso_U_33
_atom_site_aniso_U_23
_atom_site_aniso_U_13
_atom_site_aniso_U_12
S1 0.0356(3) 0.0328(3) 0.0208(2) 0.00246(19) -0.00066(19) 0.0006(2)
C1 0.0288(10) 0.0307(11) 0.0275(10) -0.0060(8) -0.0006(8) 0.0001(8)
N1 0.0253(8) 0.0328(9) 0.0225(8) 0.0004(7) 0.0006(6) -0.0015(7)
O1 0.0413(9) 0.0264(8) 0.0321(8) 0.0015(6) 0.0029(6) 0.0049(6)
O2 0.0385(9) 0.0442(9) 0.0267(7) -0.0062(7) -0.0079(6) 0.0024(7)
N2 0.0360(10) 0.0345(10) 0.0421(10) -0.0090(9) 0.0010(8) -0.0001(8)
C2 0.0324(12) 0.0490(14) 0.0428(13) -0.0112(11) -0.0016(10) 0.0102(10)
N3 0.0558(14) 0.0467(12) 0.0372(10) 0.0125(10) -0.0059(9) -0.0033(10)
C3 0.0267(12) 0.0714(19) 0.0515(15) -0.0211(14) 0.0078(11) 0.0019(12)
O3 0.0580(11) 0.0506(10) 0.0336(8) 0.0151(8) 0.0099(8) -0.0043(9)
C4 0.0378(13) 0.0618(17) 0.0417(13) -0.0144(12) 0.0152(10) -0.0175(12)
C5 0.0347(11) 0.0389(12) 0.0294(10) -0.0047(9) 0.0053(9) -0.0109(9)
C6 0.0247(9) 0.0268(10) 0.0233(9) -0.0058(7) -0.0003(7) -0.0036(8)
C7 0.0279(9) 0.0216(9) 0.0198(8) -0.0001(7) 0.0008(7) -0.0001(7)
C8 0.0260(10) 0.0269(10) 0.0210(8) -0.0003(7) 0.0003(7) 0.0026(8)
C9 0.0244(10) 0.0374(11) 0.0281(10) -0.0041(9) 0.0006(8) 0.0023(8)
C10 0.0257(10) 0.0382(11) 0.0251(9) -0.0050(9) 0.0021(8) -0.0067(9)
C11 0.0247(9) 0.0301(11) 0.0213(9) -0.0011(8) -0.0020(7) -0.0015(8)
C12 0.0349(11) 0.0324(11) 0.0266(10) 0.0025(9) -0.0036(8) 0.0021(9)
C13 0.0357(12) 0.0732(18) 0.0324(11) -0.0185(12) 0.0078(10) -0.0083(12)
C14 0.0563(18) 0.108(3) 0.0516(17) -0.0152(18) 0.0255(15) -0.0138(18)

loop_
_atom_type_symbol
_atom_type_description
_atom_type_scat_dispersion_real
_atom_type_scat_dispersion_imag
_atom_type_scat_source
C C 0.0033 0.0016 'International Tables Vol C Tables 4.2.6.8 and 6.1.1.4'
H H 0.0000 0.0000 'International Tables Vol C Tables 4.2.6.8 and 6.1.1.4'
N N 0.0061 0.0033 'International Tables Vol C Tables 4.2.6.8 and 6.1.1.4'
O O 0.0106 0.0060 'International Tables Vol C Tables 4.2.6.8 and 6.1.1.4'
S S 0.1246 0.1234 'International Tables Vol C Tables 4.2.6.8 and 6.1.1.4'

loop_
_geom_angle_atom_site_label_1
_geom_angle_atom_site_label_2
_geom_angle_atom_site_label_3
_geom_angle
O1 S1 N1 103.65(8)
O2 S1 N1 108.57(10)
O2 S1 O1 107.39(10)
O3 S1 N1 109.48(10)
O3 S1 O1 106.06(10)
O3 S1 O2 120.38(10)
C2 C1 O1 117.8(2)
C2 C1 C6 122.7(2)
C6 C1 O1 119.56(18)
C7 N1 S1 117.49(13)
C7 N1 C10 112.83(15)
C10 N1 S1 119.34(14)
C1 O1 S1 113.59(13)
C1 C2 H2 120.8
C1 C2 C3 118.4(2)
C3 C2 H2 120.8
C2 C3 H3 119.7
C2 C3 C4 120.6(2)
C4 C3 H3 119.7
C3 C4 H4 120.1
C5 C4 C3 119.8(2)
C5 C4 H4 120.1
C4 C5 H5 119.6
C4 C5 C6 120.7(2)
C6 C5 H5 119.6
C1 C6 C5 117.76(19)
C1 C6 C7 122.18(18)
C5 C6 C7 120.02(18)
N1 C7 C6 115.64(16)
N1 C7 H7 108.5
N1 C7 C8 102.11(15)
C6 C7 H7 108.5
C6 C7 C8 113.18(15)
C8 C7 H7 108.5
C9 C8 C7 102.06(15)
C11 C8 C7 110.76(15)
C11 C8 C9 111.28(17)
C12 C8 C7 110.26(16)
C12 C8 C9 113.07(17)
C12 C8 C11 109.25(16)
C8 C9 H9A 110.9
C8 C9 H9B 110.9
H9A C9 H9B 108.9
C10 C9 C8 104.49(16)
C10 C9 H9A 110.9
C10 C9 H9B 110.9
N1 C10 C9 102.21(16)
N1 C10 H10 110.8
C9 C10 H10 110.8
C13 C10 N1 111.39(17)
C13 C10 C9 110.68(19)
C13 C10 H10 110.8
N2 C11 C8 179.4(2)
N3 C12 C8 177.7(2)
C10 C13 H13 117.3
C14 C13 C10 125.4(3)
C14 C13 H13 117.3
C13 C14 H14A 120.0
C13 C14 H14B 120.0
H14A C14 H14B 120.0

loop_
_geom_bond_atom_site_label_1
_geom_bond_atom_site_label_2
_geom_bond_distance
S1 N1 1.6226(17)
S1 O1 1.5920(16)
S1 O2 1.4260(16)
S1 O3 1.4133(17)
C1 O1 1.417(3)
C1 C2 1.380(3)
C1 C6 1.383(3)
N1 C7 1.481(2)
N1 C10 1.506(3)
N2 C11 1.135(3)
C2 H2 0.9500
C2 C3 1.380(4)
N3 C12 1.139(3)
C3 H3 0.9500
C3 C4 1.385(4)
C4 H4 0.9500
C4 C5 1.383(3)
C5 H5 0.9500
C5 C6 1.391(3)
C6 C7 1.506(3)
C7 H7 1.0000
C7 C8 1.577(3)
C8 C9 1.539(3)
C8 C11 1.477(3)
C8 C12 1.471(3)
C9 H9A 0.9900
C9 H9B 0.9900
C9 C10 1.531(3)
C10 H10 1.0000
C10 C13 1.501(3)
C13 H13 0.9500
C13 C14 1.278(4)
C14 H14A 0.9500
C14 H14B 0.9500

loop_
_geom_torsion_atom_site_label_1
_geom_torsion_atom_site_label_2
_geom_torsion_atom_site_label_3
_geom_torsion_atom_site_label_4
_geom_torsion
S1 N1 C7 C6 7.6(2)
S1 N1 C7 C8 130.95(14)
S1 N1 C10 C9 -155.09(14)
S1 N1 C10 C13 86.7(2)
C1 C2 C3 C4 1.5(4)
C1 C6 C7 N1 19.4(3)
C1 C6 C7 C8 -97.9(2)
N1 S1 O1 C1 58.93(14)
N1 C7 C8 C9 32.95(18)
N1 C7 C8 C11 -85.60(18)
N1 C7 C8 C12 153.35(16)
N1 C10 C13 C14 -126.9(3)
O1 S1 N1 C7 -42.79(16)
O1 S1 N1 C10 99.79(15)
O1 C1 C2 C3 179.19(19)
O1 C1 C6 C5 179.18(17)
O1 C1 C6 C7 -3.2(3)
O2 S1 N1 C7 71.17(16)
O2 S1 N1 C10 -146.25(15)
O2 S1 O1 C1 -55.88(15)
C2 C1 O1 S1 140.67(17)
C2 C1 C6 C5 -0.7(3)
C2 C1 C6 C7 176.94(19)
C2 C3 C4 C5 -0.3(4)
C3 C4 C5 C6 -1.3(3)
O3 S1 N1 C7 -155.61(14)
O3 S1 N1 C10 -13.03(18)
O3 S1 O1 C1 174.21(13)
C4 C5 C6 C1 1.8(3)
C4 C5 C6 C7 -175.86(19)
C5 C6 C7 N1 -163.06(17)
C5 C6 C7 C8 79.6(2)
C6 C1 O1 S1 -39.2(2)
C6 C1 C2 C3 -0.9(3)
C6 C7 C8 C9 157.93(17)
C6 C7 C8 C11 39.4(2)
C6 C7 C8 C12 -81.7(2)
C7 N1 C10 C9 -10.9(2)
C7 N1 C10 C13 -129.1(2)
C7 C8 C9 C10 -40.9(2)
C8 C9 C10 N1 32.0(2)
C8 C9 C10 C13 150.76(18)
C9 C10 C13 C14 120.1(3)
C10 N1 C7 C6 -137.30(17)
C10 N1 C7 C8 -14.0(2)
C11 C8 C9 C10 77.24(19)
C12 C8 C9 C10 -159.35(17)
